data_8104785
loop_
_publ_author_name
'Juan, Luo'
'Jia, Gu'
'Jie, Wang'
'Li-Hui, Liu'
'Da-Yong, Peng'

_publ_section_title
;
 Crystal structure of
 7-chloro-N-(4-iodobenzyl)-1,2,3,4-tetrahydroacridin-9-amine, C20H18ClIN2
;
_journal_issue 3
_journal_name_full 'Zeitschrift f\"ur Kristallographie - New Crystal Structures'
_journal_page_first 627
_journal_page_last 629
_journal_paper_doi 10.1515/ncrs-2021-0021
_journal_volume 236
_journal_year 2021
_chemical_formula_moiety 'C20 H18 Cl I N2'
_chemical_formula_sum 'C20 H18 Cl I N2'
_chemical_formula_weight 448.71
_chemical_name_systematic
;7-chloro-N-(4-iodinebenzyl)-1,2,3,4-
tetrahydroacridin-9-amine
;
_space_group_crystal_system monoclinic
_space_group_IT_number 14
_space_group_name_Hall '-P 2yn'
_space_group_name_H-M_alt 'P 1 21/n 1'
_atom_sites_solution_hydrogens geom
_cell_angle_alpha 90
_cell_angle_beta 105.06(3)
_cell_angle_gamma 90
_cell_formula_units_Z 4
_cell_length_a 9.5271(19)
_cell_length_b 16.936(3)
_cell_length_c 12.012(2)
_cell_measurement_reflns_used 5800
_cell_measurement_temperature 293(2)
_cell_measurement_theta_max 27.60
_cell_measurement_theta_min 2.64
_cell_volume 1871.6(6)
_computing_cell_refinement 'APEX2, SAINT and SADABS [1]'
_computing_data_collection 'APEX2, SAINT and SADABS [1]'
_computing_data_reduction 'APEX2, SAINT and SADABS [1]'
_computing_molecular_graphics 'Diamond 4.0 [4]'
_computing_publication_material 'SHELXL-2014/7 (Sheldrick, 2014) [2,3]'
_computing_structure_refinement 'SHELXL-2014/7 (Sheldrick, 2014) [2,3]'
_computing_structure_solution 'SHELXL-2014/7 (Sheldrick, 2014) [2,3]'
_diffrn_ambient_temperature 293(2)
_diffrn_measured_fraction_theta_full 0.998
_diffrn_measured_fraction_theta_max 0.998
_diffrn_measurement_device_type 'Bruker APEX-II CCD'
_diffrn_measurement_method '\w scans'
_diffrn_radiation_monochromator graphite
_diffrn_radiation_source 'sealed tube'
_diffrn_radiation_type MoK\a
_diffrn_radiation_wavelength 0.71073
_diffrn_reflns_av_R_equivalents 0.0239
_diffrn_reflns_av_unetI/netI 0.0225
_diffrn_reflns_Laue_measured_fraction_full 0.998
_diffrn_reflns_Laue_measured_fraction_max 0.998
_diffrn_reflns_limit_h_max 11
_diffrn_reflns_limit_h_min -11
_diffrn_reflns_limit_k_max 20
_diffrn_reflns_limit_k_min -16
_diffrn_reflns_limit_l_max 14
_diffrn_reflns_limit_l_min -14
_diffrn_reflns_number 12027
_diffrn_reflns_point_group_measured_fraction_full 0.998
_diffrn_reflns_point_group_measured_fraction_max 0.998
_diffrn_reflns_theta_full 25.242
_diffrn_reflns_theta_max 25.495
_diffrn_reflns_theta_min 2.128
_exptl_absorpt_coefficient_mu 1.857
_exptl_crystal_colour COLORLESS
_exptl_crystal_density_diffrn 1.592
_exptl_crystal_description BLOCK
_exptl_crystal_F_000 888
_exptl_crystal_size_max 0.120
_exptl_crystal_size_mid 0.120
_exptl_crystal_size_min 0.100
_refine_diff_density_max 1.293
_refine_diff_density_min -1.301
_refine_diff_density_rms 0.091
_refine_ls_abs_structure_details
;
 Flack x determined using 1462 quotients [(I+)-(I-)]/[(I+)+(I-)]
 (Parsons, Flack and Wagner, Acta Crystallogr. B69 (2013) 249-259).
;
_refine_ls_extinction_coef 0.0058(8)
_refine_ls_extinction_expression Fc^*^=kFc[1+0.001xFc^2^\l^3^/sin(2\q)]^-1/4^
_refine_ls_extinction_method 'SHELXL-2014/7 (Sheldrick 2014'
_refine_ls_goodness_of_fit_ref 1.081
_refine_ls_hydrogen_treatment constr
_refine_ls_matrix_type full
_refine_ls_number_parameters 218
_refine_ls_number_reflns 3478
_refine_ls_number_restraints 0
_refine_ls_restrained_S_all 1.081
_refine_ls_R_factor_all 0.0488
_refine_ls_R_factor_gt 0.0436
_refine_ls_shift/su_max 0.003
_refine_ls_shift/su_mean 0.000
_refine_ls_structure_factor_coef Fsqd
_refine_ls_weighting_details 'w=1/[\s^2^(Fo^2^)+(0.0699P)^2^+3.3981P] where P=(Fo^2^+2Fc^2^)/3'
_refine_ls_weighting_scheme calc
_refine_ls_wR_factor_gt 0.1272
_refine_ls_wR_factor_ref 0.1396
_reflns_Friedel_coverage 0.000
_reflns_Friedel_fraction_full .
_reflns_Friedel_fraction_max .
_reflns_number_gt 3124
_reflns_number_total 3478
_reflns_threshold_expression 'I > 2\s(I)'
_cod_data_source_file suppl_j_ncrs-2021-0021_suppl.cif
_cod_data_source_block mo_121114F_0m
_cod_original_cell_volume 1871.5(7)
_cod_original_sg_symbol_H-M 'P 21/n'
_cod_database_code 8104785
_shelx_space_group_comment
;
The symmetry employed for this shelxl refinement is uniquely defined
by the following loop, which should always be used as a source of
symmetry information in preference to the above space-group names.
They are only intended as comments.
;
_shelx_estimated_absorpt_t_min 0.459
_shelx_estimated_absorpt_t_max 0.513

loop_
_space_group_symop_operation_xyz
'x, y, z'
'-x+1/2, y+1/2, -z+1/2'
'-x, -y, -z'
'x-1/2, -y-1/2, z-1/2'

loop_
_atom_site_label
_atom_site_type_symbol
_atom_site_fract_x
_atom_site_fract_y
_atom_site_fract_z
_atom_site_U_iso_or_equiv
_atom_site_adp_type
_atom_site_occupancy
_atom_site_site_symmetry_order
_atom_site_calc_flag
_atom_site_refinement_flags_posn
_atom_site_refinement_flags_adp
_atom_site_refinement_flags_occupancy
_atom_site_disorder_assembly
_atom_site_disorder_group
C1 C 0.2010(4) 0.7274(2) 0.5189(3) 0.0342(7) Uani 1 1 d . . . . .
C2 C 0.2434(4) 0.6690(2) 0.4492(3) 0.0422(8) Uani 1 1 d . . . . .
H2 H 0.1853 0.6595 0.3753 0.051 Uiso 1 1 calc R U . . .
C3 C 0.3676(4) 0.6268(2) 0.4890(3) 0.0449(9) Uani 1 1 d . . . . .
H3 H 0.3931 0.5877 0.4435 0.054 Uiso 1 1 calc R U . . .
C4 C 0.4564(4) 0.6426(2) 0.5983(4) 0.0459(9) Uani 1 1 d . . . . .
C5 C 0.4217(4) 0.6981(2) 0.6692(3) 0.0403(8) Uani 1 1 d . . . . .
H5 H 0.4838 0.7074 0.7417 0.048 Uiso 1 1 calc R U . . .
C6 C 0.2902(4) 0.7416(2) 0.6317(3) 0.0322(7) Uani 1 1 d . . . . .
C7 C 0.2413(4) 0.7988(2) 0.7017(3) 0.0333(7) Uani 1 1 d . . . . .
C8 C 0.1082(4) 0.8361(2) 0.6546(3) 0.0371(8) Uani 1 1 d . . . . .
C9 C 0.0353(4) 0.8217(2) 0.5376(3) 0.0408(8) Uani 1 1 d . . . . .
C10 C -0.1040(5) 0.8644(3) 0.4796(4) 0.0589(12) Uani 1 1 d . . . . .
H10A H -0.1821 0.8261 0.4588 0.071 Uiso 1 1 calc R U . . .
H10B H -0.0930 0.8882 0.4089 0.071 Uiso 1 1 calc R U . . .
C11 C -0.1475(5) 0.9283(3) 0.5529(4) 0.0671(14) Uani 1 1 d . . . . .
H11A H -0.0885 0.9751 0.5534 0.081 Uiso 1 1 calc R U . . .
H11B H -0.2486 0.9426 0.5209 0.081 Uiso 1 1 calc R U . . .
C12 C -0.1260(5) 0.8980(3) 0.6743(4) 0.0622(12) Uani 1 1 d . . . . .
H12A H -0.1772 0.8484 0.6732 0.075 Uiso 1 1 calc R U . . .
H12B H -0.1650 0.9356 0.7194 0.075 Uiso 1 1 calc R U . . .
C13 C 0.0357(4) 0.8860(3) 0.7288(3) 0.0480(9) Uani 1 1 d . . . . .
H13A H 0.0831 0.9371 0.7416 0.058 Uiso 1 1 calc R U . . .
H13B H 0.0486 0.8606 0.8032 0.058 Uiso 1 1 calc R U . . .
C14 C 0.3485(4) 0.8862(2) 0.8738(3) 0.0383(8) Uani 1 1 d . . . . .
H14A H 0.4209 0.8786 0.9464 0.046 Uiso 1 1 calc R U . . .
H14B H 0.2587 0.9019 0.8913 0.046 Uiso 1 1 calc R U . . .
C15 C 0.3980(4) 0.9527(2) 0.8089(3) 0.0354(7) Uani 1 1 d . . . . .
C16 C 0.4659(4) 0.9399(2) 0.7218(3) 0.0398(8) Uani 1 1 d . . . . .
H16 H 0.4798 0.8884 0.6998 0.048 Uiso 1 1 calc R U . . .
C17 C 0.5135(4) 1.0022(3) 0.6669(3) 0.0459(9) Uani 1 1 d . . . . .
H17 H 0.5588 0.9925 0.6084 0.055 Uiso 1 1 calc R U . . .
C18 C 0.4937(4) 1.0781(2) 0.6989(4) 0.0481(9) Uani 1 1 d . . . . .
C19 C 0.4282(5) 1.0927(3) 0.7861(4) 0.0580(11) Uani 1 1 d . . . . .
H19 H 0.4157 1.1443 0.8082 0.070 Uiso 1 1 calc R U . . .
C20 C 0.3808(5) 1.0301(3) 0.8408(4) 0.0516(10) Uani 1 1 d . . . . .
H20 H 0.3367 1.0401 0.8999 0.062 Uiso 1 1 calc R U . . .
N1 N 0.0774(3) 0.7690(2) 0.4724(2) 0.0403(7) Uani 1 1 d . . . . .
N2 N 0.3247(3) 0.81085(18) 0.8124(2) 0.0381(7) Uani 1 1 d . . . . .
H2A H 0.3669 0.7701 0.8491 0.046 Uiso 1 1 calc R U . . .
Cl1 Cl 0.61939(16) 0.59038(9) 0.64411(13) 0.0837(5) Uani 1 1 d . . . . .
I1 I 0.55785(4) 1.17295(2) 0.61211(4) 0.0826(2) Uani 1 1 d . . . . .

loop_
_atom_site_aniso_label
_atom_site_aniso_U_11
_atom_site_aniso_U_22
_atom_site_aniso_U_33
_atom_site_aniso_U_23
_atom_site_aniso_U_13
_atom_site_aniso_U_12
C1 0.0331(16) 0.0419(19) 0.0264(15) -0.0016(13) 0.0056(13) -0.0068(14)
C2 0.044(2) 0.049(2) 0.0330(17) -0.0078(15) 0.0098(15) -0.0086(16)
C3 0.050(2) 0.043(2) 0.045(2) -0.0084(16) 0.0177(17) -0.0014(17)
C4 0.043(2) 0.043(2) 0.050(2) 0.0009(17) 0.0096(17) 0.0042(17)
C5 0.0387(18) 0.045(2) 0.0330(17) 0.0003(15) 0.0030(14) -0.0003(16)
C6 0.0335(16) 0.0363(17) 0.0264(15) 0.0006(13) 0.0068(13) -0.0072(13)
C7 0.0348(16) 0.0357(17) 0.0277(15) 0.0003(13) 0.0052(13) -0.0074(14)
C8 0.0348(17) 0.044(2) 0.0310(17) -0.0033(14) 0.0049(14) -0.0028(14)
C9 0.0343(18) 0.050(2) 0.0342(18) -0.0032(15) 0.0023(14) -0.0014(15)
C10 0.048(2) 0.078(3) 0.041(2) -0.010(2) -0.0063(17) 0.019(2)
C11 0.051(2) 0.085(4) 0.057(3) -0.010(2) -0.001(2) 0.026(2)
C12 0.042(2) 0.087(3) 0.055(3) -0.012(2) 0.0102(19) 0.016(2)
C13 0.042(2) 0.065(3) 0.0348(18) -0.0093(17) 0.0072(15) 0.0054(18)
C14 0.0408(18) 0.050(2) 0.0218(15) -0.0063(14) 0.0038(13) -0.0025(16)
C15 0.0305(16) 0.0418(19) 0.0309(16) -0.0055(14) 0.0025(13) 0.0028(14)
C16 0.0408(19) 0.0406(19) 0.0371(18) -0.0034(15) 0.0082(15) 0.0075(15)
C17 0.043(2) 0.058(2) 0.0377(18) 0.0026(17) 0.0126(16) 0.0057(17)
C18 0.041(2) 0.045(2) 0.054(2) 0.0063(18) 0.0066(17) -0.0019(17)
C19 0.065(3) 0.039(2) 0.072(3) -0.010(2) 0.022(2) 0.0037(19)
C20 0.055(2) 0.052(2) 0.054(2) -0.0132(19) 0.0240(19) 0.0018(19)
N1 0.0354(15) 0.0526(19) 0.0290(14) -0.0056(13) 0.0014(12) -0.0020(13)
N2 0.0431(16) 0.0392(15) 0.0260(13) 0.0001(12) -0.0017(12) 0.0009(13)
Cl1 0.0685(8) 0.0856(10) 0.0836(9) -0.0190(7) -0.0041(7) 0.0371(7)
I1 0.0807(3) 0.0650(3) 0.1015(4) 0.02929(19) 0.0224(2) -0.01260(17)

loop_
_atom_type_symbol
_atom_type_description
_atom_type_scat_dispersion_real
_atom_type_scat_dispersion_imag
_atom_type_scat_source
C C 0.0033 0.0016 'International Tables Vol C Tables 4.2.6.8 and 6.1.1.4'
H H 0.0000 0.0000 'International Tables Vol C Tables 4.2.6.8 and 6.1.1.4'
N N 0.0061 0.0033 'International Tables Vol C Tables 4.2.6.8 and 6.1.1.4'
O O 0.0106 0.0060 'International Tables Vol C Tables 4.2.6.8 and 6.1.1.4'
Cl Cl 0.1484 0.1585 'International Tables Vol C Tables 4.2.6.8 and 6.1.1.4'
I I -0.4742 1.8119 'International Tables Vol C Tables 4.2.6.8 and 6.1.1.4'

loop_
_geom_angle_atom_site_label_1
_geom_angle_atom_site_label_2
_geom_angle_atom_site_label_3
_geom_angle
_geom_angle_site_symmetry_1
_geom_angle_site_symmetry_3
N1 C1 C2 117.8(3) . .
N1 C1 C6 122.9(3) . .
C2 C1 C6 119.3(3) . .
C3 C2 C1 120.9(3) . .
C2 C3 C4 119.4(4) . .
C5 C4 C3 122.3(4) . .
C5 C4 Cl1 119.4(3) . .
C3 C4 Cl1 118.2(3) . .
C4 C5 C6 119.7(3) . .
C1 C6 C5 118.3(3) . .
C1 C6 C7 117.9(3) . .
C5 C6 C7 123.8(3) . .
N2 C7 C8 124.0(3) . .
N2 C7 C6 118.2(3) . .
C8 C7 C6 117.7(3) . .
C7 C8 C9 118.9(3) . .
C7 C8 C13 121.1(3) . .
C9 C8 C13 119.8(3) . .
N1 C9 C8 124.1(3) . .
N1 C9 C10 114.6(3) . .
C8 C9 C10 121.3(3) . .
C9 C10 C11 114.3(3) . .
C12 C11 C10 109.2(4) . .
C11 C12 C13 109.2(4) . .
C8 C13 C12 112.7(3) . .
N2 C14 C15 114.8(3) . .
C16 C15 C20 117.9(4) . .
C16 C15 C14 122.9(3) . .
C20 C15 C14 119.1(3) . .
C17 C16 C15 121.2(4) . .
C18 C17 C16 119.8(4) . .
C17 C18 C19 120.3(4) . .
C17 C18 I1 120.1(3) . .
C19 C18 I1 119.5(3) . .
C18 C19 C20 119.6(4) . .
C19 C20 C15 121.2(4) . .
C9 N1 C1 118.1(3) . .
C7 N2 C14 126.3(3) . .

loop_
_geom_bond_atom_site_label_1
_geom_bond_atom_site_label_2
_geom_bond_distance
_geom_bond_site_symmetry_2
C1 N1 1.361(5) .
C1 C2 1.421(5) .
C1 C6 1.421(5) .
C2 C3 1.359(6) .
C3 C4 1.391(6) .
C4 C5 1.366(6) .
C4 Cl1 1.747(4) .
C5 C6 1.422(5) .
C6 C7 1.437(5) .
C7 N2 1.376(4) .
C7 C8 1.398(5) .
C8 C9 1.417(5) .
C8 C13 1.517(5) .
C9 N1 1.318(5) .
C9 C10 1.513(5) .
C10 C11 1.520(7) .
C11 C12 1.509(7) .
C12 C13 1.523(6) .
C14 N2 1.461(5) .
C14 C15 1.512(5) .
C15 C16 1.383(5) .
C15 C20 1.388(6) .
C16 C17 1.382(6) .
C17 C18 1.370(6) .
C18 C19 1.374(6) .
C18 I1 2.090(4) .
C19 C20 1.383(7) .

loop_
_geom_hbond_atom_site_label_D
_geom_hbond_atom_site_label_H
_geom_hbond_atom_site_label_A
_geom_hbond_distance_DH
_geom_hbond_distance_HA
_geom_hbond_distance_DA
_geom_hbond_angle_DHA
_geom_hbond_site_symmetry_A
N2 H2A N1 0.86 2.26 2.985(4) 141.9 4_676
N2 H2A N1 0.86 2.26 2.985(4) 141.9 4_676
N2 H2A N1 0.86 2.26 2.985(4) 141.9 4_676
N2 H2A N1 0.86 2.26 2.985(4) 141.9 4_676
N2 H2A N1 0.86 2.26 2.985(4) 141.9 4_676
N2 H2A N1 0.86 2.26 2.985(4) 141.9 4_676
N2 H2A N1 0.86 2.26 2.985(4) 141.9 4_676
N2 H2A N1 0.86 2.26 2.985(4) 141.9 4_676
N2 H2A N1 0.86 2.26 2.985(4) 141.9 4_676
N2 H2A N1 0.86 2.26 2.985(4) 141.9 4_676
N2 H2A N1 0.86 2.26 2.985(4) 141.9 4_676
N2 H2A N1 0.86 2.26 2.985(4) 141.9 4_676
N2 H2A N1 0.86 2.26 2.985(4) 141.9 4_676
N2 H2A N1 0.86 2.26 2.985(4) 141.9 4_676
N2 H2A N1 0.86 2.26 2.985(4) 141.9 4_676
N2 H2A N1 0.86 2.26 2.985(4) 141.9 4_676
N2 H2A N1 0.86 2.26 2.985(4) 141.9 4_676
N2 H2A N1 0.86 2.26 2.985(4) 141.9 4_676
N2 H2A N1 0.86 2.26 2.985(4) 141.9 4_676
N2 H2A N1 0.86 2.26 2.985(4) 141.9 4_676
